data_1556046
loop_
_publ_author_name
'Mitsudo, Koichi'
'Kurimoto, Yuji'
'Mandai, Hiroki'
'Suga, Seiji'

_publ_section_title
;
 Synthesis of 3-Benzo[b]thienyl 3-Thienyl Ether via an
 Addition-Elimination Reaction and Its Transformation to an Oxygen-Fused
 Dithiophene Skeleton: Synthesis and Properties of Benzodithienofuran and
 Its \p-Extended Derivatives.
;
_journal_issue 11
_journal_name_full 'Organic letters'
_journal_page_first 2821
_journal_page_last 2824
_journal_paper_doi 10.1021/acs.orglett.7b00969
_journal_volume 19
_journal_year 2017
_chemical_formula_moiety 'C12 H6 O S2'
_chemical_formula_sum 'C12 H6 O S2'
_chemical_formula_weight 230.29
_space_group_crystal_system orthorhombic
_space_group_IT_number 61
_space_group_name_Hall '-P 2ac 2ab'
_space_group_name_H-M_alt 'P b c a'
_atom_sites_solution_hydrogens geom
_audit_creation_method SHELXL-2016/6
_cell_angle_alpha 90
_cell_angle_beta 90
_cell_angle_gamma 90
_cell_formula_units_Z 8
_cell_length_a 5.541(4)
_cell_length_b 15.387(12)
_cell_length_c 22.574(18)
_cell_measurement_reflns_used 5867
_cell_measurement_temperature 120
_cell_measurement_theta_max 31.2
_cell_measurement_theta_min 2.6
_cell_volume 1925(3)
_computing_cell_refinement
;
Rigaku CrystalClear-SM Expert 2.0 r16
;
_computing_data_collection
;
Rigaku CrystalClear-SM Expert 2.0 r16
;
_computing_data_reduction
;
Rigaku CrystalClear-SM Expert 2.0 r16
;
_computing_molecular_graphics 'Yadokari-XG 2009 (Wakita Nemoto et al., 2009)'
_computing_publication_material 'Yadokari-XG 2009 (Wakita,Nemoto et al., 2009)'
_computing_structure_refinement 'SHELXL-2016/6 (Sheldrick, 2016)'
_computing_structure_solution 'SHELXT-2016/6 (Sheldrick, 2016)'
_diffrn_ambient_temperature 120(2)
_diffrn_detector_area_resol_mean 28.5714
_diffrn_measured_fraction_theta_full 0.998
_diffrn_measured_fraction_theta_max 0.999
_diffrn_measurement_device_type
;
Rigaku CrystalClear-SM Expert 2.0 r16
;
_diffrn_measurement_method 'profile data from \w-scans'
_diffrn_radiation_type MoK\a
_diffrn_radiation_wavelength 0.71075
_diffrn_reflns_av_R_equivalents 0.1446
_diffrn_reflns_av_unetI/netI 0.0761
_diffrn_reflns_Laue_measured_fraction_full 0.998
_diffrn_reflns_Laue_measured_fraction_max 0.999
_diffrn_reflns_limit_h_max 7
_diffrn_reflns_limit_h_min -6
_diffrn_reflns_limit_k_max 19
_diffrn_reflns_limit_k_min -19
_diffrn_reflns_limit_l_max 29
_diffrn_reflns_limit_l_min -29
_diffrn_reflns_number 21198
_diffrn_reflns_point_group_measured_fraction_full 0.998
_diffrn_reflns_point_group_measured_fraction_max 0.999
_diffrn_reflns_theta_full 25.242
_diffrn_reflns_theta_max 27.499
_diffrn_reflns_theta_min 3.205
_diffrn_source 'Rotating Anode'
_exptl_absorpt_coefficient_mu 0.515
_exptl_absorpt_correction_T_max 1.000
_exptl_absorpt_correction_T_min 0.817
_exptl_absorpt_correction_type multi-scan
_exptl_absorpt_process_details 'REQAB (Rigaku, 1998)'
_exptl_crystal_colour Colorless
_exptl_crystal_density_diffrn 1.589
_exptl_crystal_description Platelet
_exptl_crystal_F_000 944
_exptl_crystal_size_max 0.170
_exptl_crystal_size_mid 0.070
_exptl_crystal_size_min 0.010
_refine_diff_density_max 0.472
_refine_diff_density_min -0.470
_refine_diff_density_rms 0.112
_refine_ls_extinction_method none
_refine_ls_goodness_of_fit_ref 1.581
_refine_ls_hydrogen_treatment constr
_refine_ls_matrix_type full
_refine_ls_number_parameters 136
_refine_ls_number_reflns 2210
_refine_ls_number_restraints 147
_refine_ls_restrained_S_all 1.530
_refine_ls_R_factor_all 0.1429
_refine_ls_R_factor_gt 0.1377
_refine_ls_shift/su_max 0.000
_refine_ls_shift/su_mean 0.000
_refine_ls_structure_factor_coef Fsqd
_refine_ls_weighting_details 'w=1/[\s^2^(Fo^2^)+13.7498P] where P=(Fo^2^+2Fc^2^)/3'
_refine_ls_weighting_scheme calc
_refine_ls_wR_factor_gt 0.2094
_refine_ls_wR_factor_ref 0.2114
_reflns_Friedel_coverage 0.000
_reflns_number_gt 2139
_reflns_number_total 2210
_reflns_threshold_expression 'I > 2\s(I)'
_cod_data_source_file ol7b00969_si_002.cif
_cod_data_source_block ydkr
_cod_depositor_comments
;
The following automatic conversions were performed:

data item '_exptl_absorpt_correction_type' value 'Multi-scan' was
changed to 'multi-scan' in accordance with the
/home/saulius/struct/COD-crude-data/automatic-downloads/DataCite-retrospective/ACS/depositions/lib/dictionaries/cif_core.dic
dictionary named 'cif_core.dic' version 2.4.2 last updated on
2011-04-26.

Automatic conversion script
Id: cif_fix_values 6909 2019-04-08 15:41:33Z antanas 
;
_cod_database_code 1556046
_shelx_shelxl_version_number 2016/6
_shelx_space_group_comment
;
The symmetry employed for this shelxl refinement is uniquely defined
by the following loop, which should always be used as a source of
symmetry information in preference to the above space-group names.
They are only intended as comments.
;
_shelx_estimated_absorpt_t_min 0.918
_shelx_estimated_absorpt_t_max 0.995

loop_
_space_group_symop_operation_xyz
'x, y, z'
'-x+1/2, -y, z+1/2'
'x+1/2, -y+1/2, -z'
'-x, y+1/2, -z+1/2'
'-x, -y, -z'
'x-1/2, y, -z-1/2'
'-x-1/2, y-1/2, z'
'x, -y-1/2, z-1/2'

loop_
_atom_site_label
_atom_site_type_symbol
_atom_site_fract_x
_atom_site_fract_y
_atom_site_fract_z
_atom_site_U_iso_or_equiv
_atom_site_adp_type
_atom_site_occupancy
_atom_site_site_symmetry_order
_atom_site_calc_flag
_atom_site_refinement_flags_posn
_atom_site_refinement_flags_adp
S1 S 1.0204(3) 0.57443(11) 0.57456(8) 0.0167(4) Uani 1 1 d . .
O1 O 0.5833(8) 0.4835(3) 0.69009(19) 0.0144(10) Uani 1 1 d . .
S2 S 0.4662(3) 0.39823(11) 0.53234(7) 0.0142(4) Uani 1 1 d . .
C1 C 1.0910(13) 0.6172(4) 0.6445(3) 0.0183(15) Uani 1 1 d . U
H1 H 1.220354 0.656509 0.651223 0.022 Uiso 1 1 calc R U
C2 C 0.9399(13) 0.5881(4) 0.6884(3) 0.0184(15) Uani 1 1 d . U
H2 H 0.949944 0.604136 0.728925 0.022 Uiso 1 1 calc R U
C3 C 0.7673(13) 0.5306(4) 0.6642(3) 0.0150(14) Uani 1 1 d . U
C4 C 0.7842(12) 0.5156(4) 0.6043(3) 0.0124(13) Uani 1 1 d . U
C5 C 0.5964(12) 0.4558(4) 0.5905(3) 0.0104(13) Uani 1 1 d . U
C6 C 0.4830(12) 0.4378(4) 0.6428(3) 0.0146(13) Uani 1 1 d . U
C7 C 0.2835(12) 0.3783(4) 0.6413(3) 0.0116(13) Uani 1 1 d . U
C8 C 0.2578(13) 0.3512(4) 0.5816(3) 0.0138(13) Uani 1 1 d . U
C9 C 0.0758(13) 0.2919(4) 0.5658(3) 0.0175(14) Uani 1 1 d . U
H9 H 0.059709 0.272748 0.525951 0.021 Uiso 1 1 calc R U
C10 C -0.0801(13) 0.2620(4) 0.6094(3) 0.0172(15) Uani 1 1 d . U
H10 H -0.204461 0.222168 0.599262 0.021 Uiso 1 1 calc R U
C11 C -0.0561(13) 0.2898(4) 0.6682(3) 0.0166(14) Uani 1 1 d . U
H11 H -0.164236 0.268430 0.697428 0.020 Uiso 1 1 calc R U
C12 C 0.1235(12) 0.3483(4) 0.6845(3) 0.0156(14) Uani 1 1 d . U
H12 H 0.137129 0.367441 0.724345 0.019 Uiso 1 1 calc R U

loop_
_atom_site_aniso_label
_atom_site_aniso_U_11
_atom_site_aniso_U_22
_atom_site_aniso_U_33
_atom_site_aniso_U_23
_atom_site_aniso_U_13
_atom_site_aniso_U_12
S1 0.0128(8) 0.0176(8) 0.0195(9) 0.0047(7) 0.0008(7) -0.0007(7)
O1 0.020(3) 0.014(2) 0.009(2) -0.0017(18) -0.0027(19) -0.001(2)
S2 0.0180(9) 0.0150(8) 0.0097(7) -0.0022(6) 0.0009(7) -0.0016(7)
C1 0.016(4) 0.012(3) 0.026(4) 0.004(3) -0.007(3) -0.001(3)
C2 0.017(3) 0.018(3) 0.021(4) 0.001(3) -0.004(3) -0.003(3)
C3 0.015(3) 0.017(3) 0.013(3) 0.008(3) -0.001(3) -0.002(3)
C4 0.016(3) 0.009(3) 0.012(3) 0.003(2) 0.004(3) -0.001(3)
C5 0.011(3) 0.010(3) 0.010(3) -0.001(2) 0.003(2) 0.002(2)
C6 0.014(3) 0.019(3) 0.011(3) -0.001(2) -0.006(3) 0.006(3)
C7 0.017(3) 0.006(3) 0.011(3) -0.004(2) 0.000(3) -0.001(3)
C8 0.017(3) 0.013(3) 0.012(3) -0.001(2) -0.005(3) 0.000(3)
C9 0.023(4) 0.015(3) 0.014(3) -0.004(3) -0.006(3) 0.000(3)
C10 0.014(3) 0.009(3) 0.028(4) 0.002(3) -0.005(3) -0.003(3)
C11 0.015(3) 0.019(3) 0.016(3) 0.005(3) 0.006(3) -0.001(3)
C12 0.022(4) 0.013(3) 0.012(3) -0.004(2) 0.003(3) 0.006(3)

loop_
_atom_type_symbol
_atom_type_description
_atom_type_scat_dispersion_real
_atom_type_scat_dispersion_imag
_atom_type_scat_source
C C 0.0033 0.0016 'International Tables Vol C Tables 4.2.6.8 and 6.1.1.4'
H H 0.0000 0.0000 'International Tables Vol C Tables 4.2.6.8 and 6.1.1.4'
O O 0.0106 0.0060 'International Tables Vol C Tables 4.2.6.8 and 6.1.1.4'
S S 0.1246 0.1234 'International Tables Vol C Tables 4.2.6.8 and 6.1.1.4'

loop_
_geom_angle_atom_site_label_1
_geom_angle_atom_site_label_2
_geom_angle_atom_site_label_3
_geom_angle
C4 S1 C1 90.9(3)
C3 O1 C6 103.6(5)
C5 S2 C8 90.3(3)
C2 C1 S1 113.0(5)
C2 C1 H1 123.5
S1 C1 H1 123.5
C1 C2 C3 109.8(6)
C1 C2 H2 125.1
C3 C2 H2 125.1
C4 C3 O1 112.2(6)
C4 C3 C2 116.0(6)
O1 C3 C2 131.7(6)
C3 C4 C5 105.9(6)
C3 C4 S1 110.2(5)
C5 C4 S1 143.8(5)
C6 C5 C4 106.1(6)
C6 C5 S2 111.0(5)
C4 C5 S2 142.9(5)
C5 C6 O1 112.1(6)
C5 C6 C7 117.6(6)
O1 C6 C7 130.3(6)
C12 C7 C8 120.2(6)
C12 C7 C6 133.1(6)
C8 C7 C6 106.7(6)
C9 C8 C7 120.3(6)
C9 C8 S2 125.3(5)
C7 C8 S2 114.4(5)
C10 C9 C8 118.8(6)
C10 C9 H9 120.6
C8 C9 H9 120.6
C9 C10 C11 120.8(6)
C9 C10 H10 119.6
C11 C10 H10 119.6
C12 C11 C10 121.1(6)
C12 C11 H11 119.5
C10 C11 H11 119.5
C11 C12 C7 118.9(6)
C11 C12 H12 120.5
C7 C12 H12 120.5

loop_
_geom_bond_atom_site_label_1
_geom_bond_atom_site_label_2
_geom_bond_distance
S1 C4 1.728(7)
S1 C1 1.754(7)
O1 C3 1.380(8)
O1 C6 1.395(8)
S2 C5 1.739(7)
S2 C8 1.759(7)
C1 C2 1.373(10)
C1 H1 0.9500
C2 C3 1.412(10)
C2 H2 0.9500
C3 C4 1.376(9)
C4 C5 1.423(9)
C5 C6 1.365(9)
C6 C7 1.436(10)
C7 C12 1.397(9)
C7 C8 1.418(9)
C8 C9 1.405(9)
C9 C10 1.389(10)
C9 H9 0.9500
C10 C11 1.401(9)
C10 H10 0.9500
C11 C12 1.390(10)
C11 H11 0.9500
C12 H12 0.9500

loop_
_geom_torsion_atom_site_label_1
_geom_torsion_atom_site_label_2
_geom_torsion_atom_site_label_3
_geom_torsion_atom_site_label_4
_geom_torsion
C4 S1 C1 C2 -0.3(6)
S1 C1 C2 C3 0.1(8)
C6 O1 C3 C4 -0.3(7)
C6 O1 C3 C2 -178.5(7)
C1 C2 C3 C4 0.2(9)
C1 C2 C3 O1 178.3(7)
O1 C3 C4 C5 0.9(8)
C2 C3 C4 C5 179.3(6)
O1 C3 C4 S1 -178.9(4)
C2 C3 C4 S1 -0.4(8)
C1 S1 C4 C3 0.4(5)
C1 S1 C4 C5 -179.2(9)
C3 C4 C5 C6 -1.1(7)
S1 C4 C5 C6 178.5(7)
C3 C4 C5 S2 180.0(7)
S1 C4 C5 S2 -0.4(15)
C8 S2 C5 C6 0.2(5)
C8 S2 C5 C4 179.2(8)
C4 C5 C6 O1 0.9(7)
S2 C5 C6 O1 -179.7(4)
C4 C5 C6 C7 -180.0(6)
S2 C5 C6 C7 -0.7(8)
C3 O1 C6 C5 -0.4(7)
C3 O1 C6 C7 -179.4(7)
C5 C6 C7 C12 -177.0(7)
O1 C6 C7 C12 1.8(13)
C5 C6 C7 C8 0.8(8)
O1 C6 C7 C8 179.7(6)
C12 C7 C8 C9 -1.9(10)
C6 C7 C8 C9 179.9(6)
C12 C7 C8 S2 177.6(5)
C6 C7 C8 S2 -0.6(7)
C5 S2 C8 C9 179.7(6)
C5 S2 C8 C7 0.2(6)
C7 C8 C9 C10 1.2(10)
S2 C8 C9 C10 -178.3(5)
C8 C9 C10 C11 -0.3(10)
C9 C10 C11 C12 0.2(11)
C10 C11 C12 C7 -0.9(10)
C8 C7 C12 C11 1.7(10)
C6 C7 C12 C11 179.3(7)
